data_7062155
loop_
_publ_author_name
'Grasruck, Alexander'
'Parla, Giorgio'
'Heineman, Frank W.'
'Langer, Jens'
'Herrera, Alberto'
'Frie\&s, Sybille'
'Schmid, G\"unter'
'Dorta, Romano'

_publ_section_title
;
 Developing bulky P-alkene ligands: stabilization of copper complexes with
 14 valence electrons
;
_journal_issue 5
_journal_name_full 'New Journal of Chemistry'
_journal_page_first 2307
_journal_page_last 2323
_journal_paper_doi 10.1039/D2NJ05222A
_journal_volume 47
_journal_year 2023
_chemical_formula_moiety 'C42 H30 N3 P'
_chemical_formula_sum 'C42 H30 N3 P'
_chemical_formula_weight 607.66
_chemical_properties_physical Air-sensitive,Moisture-sensitive
_space_group_crystal_system monoclinic
_space_group_IT_number 14
_space_group_name_Hall '-P 2ybc'
_space_group_name_H-M_alt 'P 1 21/c 1'
_atom_sites_solution_hydrogens geom
_atom_sites_solution_primary direct
_audit_creation_date 2022-10-21
_audit_creation_method
;
Olex2 1.2
(compiled 2018.05.29 svn.r3508 for OlexSys, GUI svn.r5506)
;
_audit_update_record
;
2022-10-24 deposited with the CCDC.	2022-12-05 downloaded from the CCDC.
;
_cell_angle_alpha 90
_cell_angle_beta 98.1385(13)
_cell_angle_gamma 90
_cell_formula_units_Z 4
_cell_length_a 8.8016(6)
_cell_length_b 18.1414(13)
_cell_length_c 19.4268(14)
_cell_measurement_reflns_used 9203
_cell_measurement_temperature 100(2)
_cell_measurement_theta_max 29.53
_cell_measurement_theta_min 2.25
_cell_volume 3070.7(4)
_computing_cell_refinement 'Bruker SAINT'
_computing_data_collection 'Bruker APEX3'
_computing_data_reduction 'Bruker SAINT'
_computing_molecular_graphics 'SHELXTL 6.12 (Bruker AXS, 2002)'
_computing_publication_material 'Olex2 (Dolomanov et al., 2009)'
_computing_structure_refinement 'SHELXL-2018/3 (Sheldrick, 2015)'
_computing_structure_solution 'SHELX XT 2014/5 (Sheldrick, 2015)'
_diffrn_ambient_temperature 100(2)
_diffrn_detector_area_resol_mean 83.33
_diffrn_measured_fraction_theta_full 1.000
_diffrn_measured_fraction_theta_max 1.000
_diffrn_measurement_device_type 'Bruker Kappa APEX II'
_diffrn_measurement_method '\f and \w scans'
_diffrn_radiation_monochromator 'Quazar focussing montel optics'
_diffrn_radiation_source 'ImuS high brilliance micro-focus tube'
_diffrn_radiation_type MoK\a
_diffrn_radiation_wavelength 0.71073
_diffrn_reflns_av_R_equivalents 0.0465
_diffrn_reflns_av_unetI/netI 0.0199
_diffrn_reflns_Laue_measured_fraction_full 1.000
_diffrn_reflns_Laue_measured_fraction_max 1.000
_diffrn_reflns_limit_h_max 11
_diffrn_reflns_limit_h_min -11
_diffrn_reflns_limit_k_max 24
_diffrn_reflns_limit_k_min -24
_diffrn_reflns_limit_l_max 26
_diffrn_reflns_limit_l_min -26
_diffrn_reflns_number 106774
_diffrn_reflns_point_group_measured_fraction_full 1.000
_diffrn_reflns_point_group_measured_fraction_max 1.000
_diffrn_reflns_theta_full 25.242
_diffrn_reflns_theta_max 28.698
_diffrn_reflns_theta_min 2.118
_diffrn_standards_number 0
_exptl_absorpt_coefficient_mu 0.126
_exptl_absorpt_correction_T_max 0.7459
_exptl_absorpt_correction_T_min 0.6448
_exptl_absorpt_correction_type multi-scan
_exptl_absorpt_process_details
;
SADABS-2014/5 (Bruker,2014/5) was used for absorption correction.
wR2(int) was 0.1068 before and 0.0536 after correction.
The Ratio of minimum to maximum transmission is 0.8645.
The \l/2 correction factor is Not present.
;
_exptl_crystal_colour colorless
_exptl_crystal_density_diffrn 1.314
_exptl_crystal_description block
_exptl_crystal_F_000 1272
_exptl_crystal_recrystallization_method 'Re-crystallisation from solvent: toluene, n-pentane'
_exptl_crystal_size_max 0.29
_exptl_crystal_size_mid 0.2
_exptl_crystal_size_min 0.16
_refine_diff_density_max 0.377
_refine_diff_density_min -0.360
_refine_diff_density_rms 0.049
_refine_ls_extinction_method none
_refine_ls_goodness_of_fit_ref 1.033
_refine_ls_hydrogen_treatment constr
_refine_ls_matrix_type full
_refine_ls_number_parameters 415
_refine_ls_number_reflns 7924
_refine_ls_number_restraints 0
_refine_ls_restrained_S_all 1.033
_refine_ls_R_factor_all 0.0453
_refine_ls_R_factor_gt 0.0375
_refine_ls_shift/su_max 0.002
_refine_ls_shift/su_mean 0.000
_refine_ls_structure_factor_coef Fsqd
_refine_ls_weighting_details 'w=1/[\s^2^(Fo^2^)+(0.0477P)^2^+1.6904P] where P=(Fo^2^+2Fc^2^)/3'
_refine_ls_weighting_scheme calc
_refine_ls_wR_factor_gt 0.0938
_refine_ls_wR_factor_ref 0.0990
_reflns_Friedel_coverage 0.000
_reflns_number_gt 6867
_reflns_number_total 7924
_reflns_threshold_expression 'I > 2\s(I)'
_cod_data_source_file d2nj05222a2.cif
_cod_data_source_block rd1722
_cod_depositor_comments 'Adding full bibliography for 7062150--7062158.cif.'
_cod_database_code 7062155
_shelx_shelxl_version_number 2018/3
_shelx_space_group_comment
;
The symmetry employed for this shelxl refinement is uniquely defined
by the following loop, which should always be used as a source of
symmetry information in preference to the above space-group names.
They are only intended as comments.
;
_shelx_estimated_absorpt_t_max 0.980
_shelx_estimated_absorpt_t_min 0.964
_olex2_refinement_description
;
1. Fixed Uiso
 At 1.2 times of:
  All C(H) groups
2.a Aromatic/amide H refined with riding coordinates:
 C2(H2), C3(H3), C4(H4), C5(H5), C7(H7), C8(H8), C10(H10), C11(H11), C12(H12),
 C13(H13), C16(H16), C17(H17), C18(H18), C19(H19), C21(H21), C22(H22), C24(H24),
  C25(H25), C26(H26), C27(H27), C30(H30), C31(H31), C32(H32), C33(H33),
 C35(H35), C36(H36), C38(H38), C39(H39), C40(H40), C41(H41)
;
_olex2_submission_special_instructions 'No special instructions were received'

loop_
_space_group_symop_operation_xyz
'x, y, z'
'-x, y+1/2, -z+1/2'
'-x, -y, -z'
'x, -y-1/2, z-1/2'

loop_
_atom_site_label
_atom_site_type_symbol
_atom_site_fract_x
_atom_site_fract_y
_atom_site_fract_z
_atom_site_U_iso_or_equiv
_atom_site_adp_type
_atom_site_occupancy
_atom_site_site_symmetry_order
_atom_site_calc_flag
_atom_site_refinement_flags_posn
_atom_site_refinement_flags_adp
_atom_site_refinement_flags_occupancy
_atom_site_disorder_assembly
_atom_site_disorder_group
P1 P 1.07590(3) 0.17240(2) 0.25415(2) 0.01020(7) Uani 1 1 d . . . . .
N1 N 0.99108(11) 0.12127(5) 0.18483(5) 0.01256(19) Uani 1 1 d . . . . .
N2 N 0.99562(11) 0.25895(5) 0.23507(5) 0.01178(18) Uani 1 1 d . . . . .
N3 N 1.00205(11) 0.14982(5) 0.32936(5) 0.01201(18) Uani 1 1 d . . . . .
C1 C 1.08865(13) 0.06108(6) 0.17016(6) 0.0141(2) Uani 1 1 d . . . . .
C2 C 1.14327(14) 0.01228(7) 0.22336(7) 0.0173(2) Uani 1 1 d . . . . .
H2 H 1.109905 0.017044 0.267565 0.021 Uiso 1 1 calc R . . . .
C3 C 1.24604(14) -0.04330(7) 0.21250(7) 0.0216(3) Uani 1 1 d . . . . .
H3 H 1.284719 -0.075415 0.249492 0.026 Uiso 1 1 calc R . . . .
C4 C 1.29199(14) -0.05176(7) 0.14750(7) 0.0227(3) Uani 1 1 d . . . . .
H4 H 1.360052 -0.090472 0.139509 0.027 Uiso 1 1 calc R . . . .
C5 C 1.23831(14) -0.00366(7) 0.09448(7) 0.0207(3) Uani 1 1 d . . . . .
H5 H 1.270821 -0.009643 0.050227 0.025 Uiso 1 1 calc R . . . .
C6 C 1.13671(13) 0.05398(7) 0.10439(6) 0.0164(2) Uani 1 1 d . . . . .
C7 C 1.08711(15) 0.10332(7) 0.04613(6) 0.0197(2) Uani 1 1 d . . . . .
H7 H 1.158608 0.111656 0.014631 0.024 Uiso 1 1 calc R . . . .
C8 C 0.95208(15) 0.13814(7) 0.03216(6) 0.0183(2) Uani 1 1 d . . . . .
H8 H 0.938631 0.168835 -0.007856 0.022 Uiso 1 1 calc R . . . .
C9 C 0.82339(14) 0.13396(6) 0.07184(6) 0.0158(2) Uani 1 1 d . . . . .
C10 C 0.67423(15) 0.14095(7) 0.03551(7) 0.0196(2) Uani 1 1 d . . . . .
H10 H 0.661593 0.150356 -0.013068 0.023 Uiso 1 1 calc R . . . .
C11 C 0.54523(14) 0.13456(7) 0.06835(7) 0.0216(3) Uani 1 1 d . . . . .
H11 H 0.445712 0.139970 0.042645 0.026 Uiso 1 1 calc R . . . .
C12 C 0.56260(14) 0.12016(7) 0.13925(7) 0.0202(3) Uani 1 1 d . . . . .
H12 H 0.474868 0.114621 0.162197 0.024 Uiso 1 1 calc R . . . .
C13 C 0.70933(13) 0.11387(7) 0.17656(7) 0.0164(2) Uani 1 1 d . . . . .
H13 H 0.720563 0.103377 0.224919 0.020 Uiso 1 1 calc R . . . .
C14 C 0.83987(13) 0.12267(6) 0.14438(6) 0.0136(2) Uani 1 1 d . . . . .
C15 C 0.92461(13) 0.28275(6) 0.16748(6) 0.0129(2) Uani 1 1 d . . . . .
C16 C 0.76674(13) 0.29551(7) 0.15727(6) 0.0156(2) Uani 1 1 d . . . . .
H16 H 0.709481 0.289450 0.194825 0.019 Uiso 1 1 calc R . . . .
C17 C 0.69294(15) 0.31702(7) 0.09251(7) 0.0198(3) Uani 1 1 d . . . . .
H17 H 0.585298 0.325360 0.085729 0.024 Uiso 1 1 calc R . . . .
C18 C 0.77685(16) 0.32640(7) 0.03737(7) 0.0218(3) Uani 1 1 d . . . . .
H18 H 0.726450 0.340906 -0.007057 0.026 Uiso 1 1 calc R . . . .
C19 C 0.93390(16) 0.31448(7) 0.04759(6) 0.0198(3) Uani 1 1 d . . . . .
H19 H 0.990418 0.320936 0.009829 0.024 Uiso 1 1 calc R . . . .
C20 C 1.01128(14) 0.29297(6) 0.11294(6) 0.0155(2) Uani 1 1 d . . . . .
C21 C 1.17762(14) 0.28158(7) 0.12212(7) 0.0189(2) Uani 1 1 d . . . . .
H21 H 1.219509 0.261336 0.083811 0.023 Uiso 1 1 calc R . . . .
C22 C 1.27677(14) 0.29698(7) 0.17946(7) 0.0198(2) Uani 1 1 d . . . . .
H22 H 1.381643 0.285159 0.178637 0.024 Uiso 1 1 calc R . . . .
C23 C 1.23689(14) 0.33044(7) 0.24310(6) 0.0171(2) Uani 1 1 d . . . . .
C24 C 1.33694(15) 0.38242(7) 0.27920(7) 0.0227(3) Uani 1 1 d . . . . .
H24 H 1.433006 0.392045 0.264042 0.027 Uiso 1 1 calc R . . . .
C25 C 1.29807(16) 0.41983(7) 0.33639(7) 0.0250(3) Uani 1 1 d . . . . .
H25 H 1.366465 0.455226 0.359690 0.030 Uiso 1 1 calc R . . . .
C26 C 1.15904(16) 0.40544(7) 0.35954(7) 0.0225(3) Uani 1 1 d . . . . .
H26 H 1.131083 0.431729 0.398141 0.027 Uiso 1 1 calc R . . . .
C27 C 1.06041(14) 0.35240(7) 0.32613(6) 0.0175(2) Uani 1 1 d . . . . .
H27 H 0.966537 0.341711 0.342888 0.021 Uiso 1 1 calc R . . . .
C28 C 1.09832(13) 0.31493(6) 0.26838(6) 0.0140(2) Uani 1 1 d . . . . .
C29 C 1.11610(12) 0.13238(6) 0.38762(6) 0.0120(2) Uani 1 1 d . . . . .
C30 C 1.21917(13) 0.18709(7) 0.41499(6) 0.0141(2) Uani 1 1 d . . . . .
H30 H 1.207646 0.235945 0.397425 0.017 Uiso 1 1 calc R . . . .
C31 C 1.33862(14) 0.17066(7) 0.46779(6) 0.0173(2) Uani 1 1 d . . . . .
H31 H 1.409046 0.208014 0.485597 0.021 Uiso 1 1 calc R . . . .
C32 C 1.35455(14) 0.09951(7) 0.49435(6) 0.0201(3) Uani 1 1 d . . . . .
H32 H 1.435997 0.088074 0.530286 0.024 Uiso 1 1 calc R . . . .
C33 C 1.25143(14) 0.04541(7) 0.46831(6) 0.0192(2) Uani 1 1 d . . . . .
H33 H 1.262936 -0.003048 0.486845 0.023 Uiso 1 1 calc R . . . .
C34 C 1.13003(13) 0.06052(7) 0.41503(6) 0.0150(2) Uani 1 1 d . . . . .
C35 C 1.02635(15) 0.00015(7) 0.39052(7) 0.0188(2) Uani 1 1 d . . . . .
H35 H 1.068940 -0.048032 0.394795 0.023 Uiso 1 1 calc R . . . .
C36 C 0.87822(15) 0.00467(7) 0.36269(7) 0.0196(2) Uani 1 1 d . . . . .
H36 H 0.828477 -0.040552 0.349002 0.024 Uiso 1 1 calc R . . . .
C37 C 0.78485(14) 0.07110(7) 0.35107(6) 0.0173(2) Uani 1 1 d . . . . .
C38 C 0.62488(15) 0.06415(8) 0.34877(7) 0.0230(3) Uani 1 1 d . . . . .
H38 H 0.582447 0.016905 0.355156 0.028 Uiso 1 1 calc R . . . .
C39 C 0.52792(15) 0.12419(9) 0.33747(7) 0.0266(3) Uani 1 1 d . . . . .
H39 H 0.420029 0.117804 0.334306 0.032 Uiso 1 1 calc R . . . .
C40 C 0.58934(15) 0.19397(9) 0.33077(7) 0.0239(3) Uani 1 1 d . . . . .
H40 H 0.523779 0.235775 0.324930 0.029 Uiso 1 1 calc R . . . .
C41 C 0.74747(14) 0.20256(7) 0.33262(6) 0.0183(2) Uani 1 1 d . . . . .
H41 H 0.789228 0.250457 0.328994 0.022 Uiso 1 1 calc R . . . .
C42 C 0.84485(13) 0.14148(7) 0.33974(6) 0.0145(2) Uani 1 1 d . . . . .

loop_
_atom_site_aniso_label
_atom_site_aniso_U_11
_atom_site_aniso_U_22
_atom_site_aniso_U_33
_atom_site_aniso_U_23
_atom_site_aniso_U_13
_atom_site_aniso_U_12
P1 0.00866(13) 0.01249(13) 0.00929(13) -0.00032(10) 0.00074(9) 0.00026(10)
N1 0.0103(4) 0.0148(4) 0.0119(4) -0.0030(4) -0.0007(3) 0.0014(3)
N2 0.0120(4) 0.0125(4) 0.0099(4) 0.0003(3) -0.0017(3) 0.0007(3)
N3 0.0093(4) 0.0162(4) 0.0104(4) 0.0021(3) 0.0008(3) 0.0007(3)
C1 0.0111(5) 0.0145(5) 0.0163(5) -0.0049(4) 0.0004(4) -0.0007(4)
C2 0.0160(5) 0.0175(6) 0.0184(6) -0.0020(5) 0.0021(4) 0.0005(4)
C3 0.0172(6) 0.0188(6) 0.0274(7) -0.0008(5) -0.0013(5) 0.0021(5)
C4 0.0155(6) 0.0210(6) 0.0307(7) -0.0094(5) 0.0005(5) 0.0032(5)
C5 0.0149(5) 0.0247(6) 0.0229(6) -0.0106(5) 0.0037(5) 0.0000(5)
C6 0.0124(5) 0.0195(6) 0.0171(6) -0.0056(4) 0.0012(4) -0.0014(4)
C7 0.0202(6) 0.0249(6) 0.0145(6) -0.0055(5) 0.0045(5) -0.0023(5)
C8 0.0226(6) 0.0205(6) 0.0113(5) -0.0031(4) 0.0007(4) -0.0013(5)
C9 0.0163(5) 0.0148(5) 0.0153(6) -0.0036(4) -0.0012(4) 0.0003(4)
C10 0.0215(6) 0.0190(6) 0.0160(6) -0.0032(5) -0.0047(5) 0.0010(5)
C11 0.0150(5) 0.0221(6) 0.0251(7) -0.0033(5) -0.0066(5) 0.0003(5)
C12 0.0134(5) 0.0207(6) 0.0261(7) -0.0021(5) 0.0010(5) -0.0018(4)
C13 0.0152(5) 0.0166(5) 0.0171(6) -0.0015(4) 0.0006(4) -0.0012(4)
C14 0.0120(5) 0.0127(5) 0.0152(5) -0.0028(4) -0.0017(4) 0.0006(4)
C15 0.0150(5) 0.0120(5) 0.0106(5) -0.0001(4) -0.0016(4) 0.0000(4)
C16 0.0155(5) 0.0154(5) 0.0150(5) -0.0009(4) -0.0009(4) 0.0009(4)
C17 0.0195(6) 0.0178(6) 0.0196(6) -0.0011(5) -0.0059(5) 0.0023(5)
C18 0.0314(7) 0.0167(6) 0.0144(6) 0.0012(5) -0.0071(5) -0.0003(5)
C19 0.0299(7) 0.0175(6) 0.0116(5) 0.0008(4) 0.0012(5) -0.0040(5)
C20 0.0193(5) 0.0138(5) 0.0131(5) -0.0004(4) 0.0007(4) -0.0024(4)
C21 0.0201(6) 0.0215(6) 0.0166(6) -0.0001(5) 0.0074(5) -0.0031(5)
C22 0.0149(5) 0.0237(6) 0.0216(6) 0.0011(5) 0.0050(5) -0.0034(5)
C23 0.0164(5) 0.0169(5) 0.0168(6) 0.0014(4) -0.0021(4) -0.0015(4)
C24 0.0198(6) 0.0216(6) 0.0244(7) 0.0021(5) -0.0043(5) -0.0058(5)
C25 0.0296(7) 0.0161(6) 0.0250(7) -0.0008(5) -0.0110(5) -0.0034(5)
C26 0.0324(7) 0.0160(6) 0.0163(6) -0.0028(5) -0.0066(5) 0.0044(5)
C27 0.0209(6) 0.0161(5) 0.0142(6) 0.0006(4) -0.0018(4) 0.0036(4)
C28 0.0155(5) 0.0125(5) 0.0127(5) 0.0011(4) -0.0027(4) 0.0009(4)
C29 0.0111(5) 0.0159(5) 0.0091(5) 0.0002(4) 0.0018(4) 0.0023(4)
C30 0.0151(5) 0.0153(5) 0.0120(5) -0.0002(4) 0.0025(4) 0.0009(4)
C31 0.0161(5) 0.0206(6) 0.0142(5) -0.0025(4) -0.0012(4) -0.0008(4)
C32 0.0192(6) 0.0247(6) 0.0145(6) 0.0015(5) -0.0044(4) 0.0028(5)
C33 0.0216(6) 0.0183(6) 0.0165(6) 0.0044(5) -0.0011(5) 0.0022(5)
C34 0.0161(5) 0.0158(5) 0.0131(5) 0.0011(4) 0.0018(4) 0.0004(4)
C35 0.0217(6) 0.0148(5) 0.0194(6) 0.0032(5) 0.0014(5) -0.0011(4)
C36 0.0213(6) 0.0181(6) 0.0194(6) 0.0019(5) 0.0025(5) -0.0060(5)
C37 0.0145(5) 0.0239(6) 0.0138(5) 0.0011(5) 0.0026(4) -0.0029(4)
C38 0.0163(6) 0.0338(7) 0.0199(6) 0.0012(5) 0.0053(5) -0.0073(5)
C39 0.0131(6) 0.0451(8) 0.0226(7) -0.0016(6) 0.0065(5) -0.0010(5)
C40 0.0151(6) 0.0370(8) 0.0204(6) -0.0001(5) 0.0051(5) 0.0082(5)
C41 0.0152(5) 0.0247(6) 0.0156(6) 0.0011(5) 0.0039(4) 0.0032(5)
C42 0.0111(5) 0.0218(6) 0.0108(5) 0.0001(4) 0.0017(4) 0.0002(4)

loop_
_atom_type_symbol
_atom_type_description
_atom_type_scat_dispersion_real
_atom_type_scat_dispersion_imag
_atom_type_scat_source
C C 0.0033 0.0016 'International Tables Vol C Tables 4.2.6.8 and 6.1.1.4'
H H 0.0000 0.0000 'International Tables Vol C Tables 4.2.6.8 and 6.1.1.4'
N N 0.0061 0.0033 'International Tables Vol C Tables 4.2.6.8 and 6.1.1.4'
P P 0.1023 0.0942 'International Tables Vol C Tables 4.2.6.8 and 6.1.1.4'

loop_
_geom_angle_atom_site_label_1
_geom_angle_atom_site_label_2
_geom_angle_atom_site_label_3
_geom_angle
_geom_angle_site_symmetry_1
_geom_angle_site_symmetry_3
_geom_angle_publ_flag
N1 P1 N2 101.66(5) . . ?
N1 P1 N3 111.15(5) . . ?
N3 P1 N2 101.76(5) . . ?
C1 N1 P1 111.05(7) . . ?
C1 N1 C14 115.70(9) . . ?
C14 N1 P1 132.93(8) . . ?
C15 N2 P1 125.18(8) . . ?
C15 N2 C28 111.11(9) . . ?
C28 N2 P1 109.17(7) . . ?
C29 N3 P1 114.39(7) . . ?
C42 N3 P1 128.96(8) . . ?
C42 N3 C29 116.50(9) . . ?
C2 C1 N1 119.14(11) . . ?
C2 C1 C6 119.91(11) . . ?
C6 C1 N1 120.83(11) . . ?
C1 C2 H2 119.6 . . ?
C3 C2 C1 120.77(12) . . ?
C3 C2 H2 119.6 . . ?
C2 C3 H3 120.1 . . ?
C4 C3 C2 119.86(12) . . ?
C4 C3 H3 120.1 . . ?
C3 C4 H4 120.1 . . ?
C5 C4 C3 119.71(12) . . ?
C5 C4 H4 120.1 . . ?
C4 C5 H5 119.2 . . ?
C4 C5 C6 121.64(12) . . ?
C6 C5 H5 119.2 . . ?
C1 C6 C7 123.51(11) . . ?
C5 C6 C1 118.09(12) . . ?
C5 C6 C7 118.40(11) . . ?
C6 C7 H7 116.4 . . ?
C8 C7 C6 127.26(12) . . ?
C8 C7 H7 116.4 . . ?
C7 C8 H8 116.5 . . ?
C7 C8 C9 126.96(12) . . ?
C9 C8 H8 116.5 . . ?
C10 C9 C8 118.02(11) . . ?
C10 C9 C14 118.12(11) . . ?
C14 C9 C8 123.87(11) . . ?
C9 C10 H10 119.0 . . ?
C11 C10 C9 122.01(12) . . ?
C11 C10 H10 119.0 . . ?
C10 C11 H11 120.3 . . ?
C10 C11 C12 119.38(11) . . ?
C12 C11 H11 120.3 . . ?
C11 C12 H12 120.2 . . ?
C11 C12 C13 119.67(12) . . ?
C13 C12 H12 120.2 . . ?
C12 C13 H13 119.3 . . ?
C14 C13 C12 121.34(12) . . ?
C14 C13 H13 119.3 . . ?
C9 C14 N1 120.10(10) . . ?
C13 C14 N1 120.54(11) . . ?
C13 C14 C9 119.35(11) . . ?
C16 C15 N2 118.37(10) . . ?
C16 C15 C20 120.52(10) . . ?
C20 C15 N2 121.11(10) . . ?
C15 C16 H16 119.8 . . ?
C17 C16 C15 120.31(12) . . ?
C17 C16 H16 119.8 . . ?
C16 C17 H17 120.0 . . ?
C16 C17 C18 119.98(12) . . ?
C18 C17 H17 120.0 . . ?
C17 C18 H18 120.1 . . ?
C19 C18 C17 119.80(11) . . ?
C19 C18 H18 120.1 . . ?
C18 C19 H19 119.4 . . ?
C18 C19 C20 121.18(12) . . ?
C20 C19 H19 119.4 . . ?
C15 C20 C19 118.18(11) . . ?
C15 C20 C21 122.05(11) . . ?
C19 C20 C21 119.77(11) . . ?
C20 C21 H21 116.8 . . ?
C22 C21 C20 126.33(12) . . ?
C22 C21 H21 116.8 . . ?
C21 C22 H22 117.2 . . ?
C21 C22 C23 125.53(12) . . ?
C23 C22 H22 117.2 . . ?
C24 C23 C22 119.38(12) . . ?
C28 C23 C22 122.38(11) . . ?
C28 C23 C24 118.19(12) . . ?
C23 C24 H24 119.4 . . ?
C25 C24 C23 121.30(13) . . ?
C25 C24 H24 119.4 . . ?
C24 C25 H25 120.1 . . ?
C24 C25 C26 119.82(12) . . ?
C26 C25 H25 120.1 . . ?
C25 C26 H26 120.0 . . ?
C25 C26 C27 119.93(12) . . ?
C27 C26 H26 120.0 . . ?
C26 C27 H27 119.7 . . ?
C28 C27 C26 120.54(12) . . ?
C28 C27 H27 119.7 . . ?
C23 C28 N2 120.08(11) . . ?
C27 C28 N2 119.76(11) . . ?
C27 C28 C23 120.16(11) . . ?
C30 C29 N3 119.11(10) . . ?
C30 C29 C34 119.78(10) . . ?
C34 C29 N3 121.03(10) . . ?
C29 C30 H30 119.7 . . ?
C31 C30 C29 120.64(11) . . ?
C31 C30 H30 119.7 . . ?
C30 C31 H31 120.1 . . ?
C32 C31 C30 119.87(11) . . ?
C32 C31 H31 120.1 . . ?
C31 C32 H32 120.1 . . ?
C33 C32 C31 119.78(11) . . ?
C33 C32 H32 120.1 . . ?
C32 C33 H33 119.3 . . ?
C32 C33 C34 121.48(11) . . ?
C34 C33 H33 119.3 . . ?
C29 C34 C35 123.65(10) . . ?
C33 C34 C29 118.41(11) . . ?
C33 C34 C35 117.93(11) . . ?
C34 C35 H35 116.1 . . ?
C36 C35 C34 127.73(12) . . ?
C36 C35 H35 116.1 . . ?
C35 C36 H36 116.3 . . ?
C35 C36 C37 127.40(12) . . ?
C37 C36 H36 116.3 . . ?
C38 C37 C36 118.04(12) . . ?
C38 C37 C42 118.09(12) . . ?
C42 C37 C36 123.84(11) . . ?
C37 C38 H38 119.1 . . ?
C39 C38 C37 121.78(13) . . ?
C39 C38 H38 119.1 . . ?
C38 C39 H39 120.2 . . ?
C38 C39 C40 119.55(12) . . ?
C40 C39 H39 120.2 . . ?
C39 C40 H40 120.0 . . ?
C39 C40 C41 119.92(13) . . ?
C41 C40 H40 120.0 . . ?
C40 C41 H41 119.7 . . ?
C42 C41 C40 120.67(12) . . ?
C42 C41 H41 119.7 . . ?
C37 C42 N3 120.48(11) . . ?
C41 C42 N3 119.58(11) . . ?
C41 C42 C37 119.72(11) . . ?

loop_
_geom_bond_atom_site_label_1
_geom_bond_atom_site_label_2
_geom_bond_distance
_geom_bond_site_symmetry_2
_geom_bond_publ_flag
P1 N1 1.7166(10) . ?
P1 N2 1.7400(10) . ?
P1 N3 1.7303(10) . ?
N1 C1 1.4424(15) . ?
N1 C14 1.4468(14) . ?
N2 C15 1.4383(14) . ?
N2 C28 1.4496(14) . ?
N3 C29 1.4376(14) . ?
N3 C42 1.4341(14) . ?
C1 C2 1.3937(17) . ?
C1 C6 1.4074(17) . ?
C2 H2 0.9500 . ?
C2 C3 1.3904(17) . ?
C3 H3 0.9500 . ?
C3 C4 1.388(2) . ?
C4 H4 0.9500 . ?
C4 C5 1.381(2) . ?
C5 H5 0.9500 . ?
C5 C6 1.4067(17) . ?
C6 C7 1.4605(18) . ?
C7 H7 0.9500 . ?
C7 C8 1.3393(18) . ?
C8 H8 0.9500 . ?
C8 C9 1.4595(18) . ?
C9 C10 1.4055(16) . ?
C9 C14 1.4110(17) . ?
C10 H10 0.9500 . ?
C10 C11 1.3837(19) . ?
C11 H11 0.9500 . ?
C11 C12 1.3889(19) . ?
C12 H12 0.9500 . ?
C12 C13 1.3932(16) . ?
C13 H13 0.9500 . ?
C13 C14 1.3927(17) . ?
C15 C16 1.3948(16) . ?
C15 C20 1.4028(17) . ?
C16 H16 0.9500 . ?
C16 C17 1.3877(16) . ?
C17 H17 0.9500 . ?
C17 C18 1.395(2) . ?
C18 H18 0.9500 . ?
C18 C19 1.3854(19) . ?
C19 H19 0.9500 . ?
C19 C20 1.4083(16) . ?
C20 C21 1.4642(17) . ?
C21 H21 0.9500 . ?
C21 C22 1.3436(18) . ?
C22 H22 0.9500 . ?
C22 C23 1.4638(18) . ?
C23 C24 1.4078(17) . ?
C23 C28 1.4062(17) . ?
C24 H24 0.9500 . ?
C24 C25 1.386(2) . ?
C25 H25 0.9500 . ?
C25 C26 1.387(2) . ?
C26 H26 0.9500 . ?
C26 C27 1.3934(17) . ?
C27 H27 0.9500 . ?
C27 C28 1.3921(17) . ?
C29 C30 1.3979(16) . ?
C29 C34 1.4072(16) . ?
C30 H30 0.9500 . ?
C30 C31 1.3932(16) . ?
C31 H31 0.9500 . ?
C31 C32 1.3898(18) . ?
C32 H32 0.9500 . ?
C32 C33 1.3831(18) . ?
C33 H33 0.9500 . ?
C33 C34 1.4053(16) . ?
C34 C35 1.4615(17) . ?
C35 H35 0.9500 . ?
C35 C36 1.3414(17) . ?
C36 H36 0.9500 . ?
C36 C37 1.4581(18) . ?
C37 C38 1.4080(17) . ?
C37 C42 1.4110(17) . ?
C38 H38 0.9500 . ?
C38 C39 1.382(2) . ?
C39 H39 0.9500 . ?
C39 C40 1.390(2) . ?
C40 H40 0.9500 . ?
C40 C41 1.3959(17) . ?
C41 H41 0.9500 . ?
C41 C42 1.3956(17) . ?

loop_
_geom_torsion_atom_site_label_1
_geom_torsion_atom_site_label_2
_geom_torsion_atom_site_label_3
_geom_torsion_atom_site_label_4
_geom_torsion
_geom_torsion_site_symmetry_1
_geom_torsion_site_symmetry_2
_geom_torsion_site_symmetry_3
_geom_torsion_site_symmetry_4
_geom_torsion_publ_flag
P1 N1 C1 C2 53.98(13) . . . . ?
P1 N1 C1 C6 -121.97(10) . . . . ?
P1 N1 C14 C9 121.95(11) . . . . ?
P1 N1 C14 C13 -57.22(16) . . . . ?
P1 N2 C15 C16 112.28(11) . . . . ?
P1 N2 C15 C20 -67.72(14) . . . . ?
P1 N2 C28 C23 71.77(12) . . . . ?
P1 N2 C28 C27 -107.19(10) . . . . ?
P1 N3 C29 C30 64.00(12) . . . . ?
P1 N3 C29 C34 -112.85(11) . . . . ?
P1 N3 C42 C37 109.23(12) . . . . ?
P1 N3 C42 C41 -65.25(15) . . . . ?
N1 P1 N2 C15 -19.41(10) . . . . ?
N1 P1 N2 C28 -154.77(8) . . . . ?
N1 P1 N3 C29 128.37(8) . . . . ?
N1 P1 N3 C42 -46.98(11) . . . . ?
N1 C1 C2 C3 -175.50(11) . . . . ?
N1 C1 C6 C5 176.70(10) . . . . ?
N1 C1 C6 C7 -3.11(17) . . . . ?
N2 P1 N1 C1 151.55(8) . . . . ?
N2 P1 N1 C14 -35.51(12) . . . . ?
N2 P1 N3 C29 -124.05(8) . . . . ?
N2 P1 N3 C42 60.59(11) . . . . ?
N2 C15 C16 C17 -178.64(11) . . . . ?
N2 C15 C20 C19 178.37(10) . . . . ?
N2 C15 C20 C21 -1.29(17) . . . . ?
N3 P1 N1 C1 -100.82(8) . . . . ?
N3 P1 N1 C14 72.12(12) . . . . ?
N3 P1 N2 C15 -134.20(9) . . . . ?
N3 P1 N2 C28 90.44(8) . . . . ?
N3 C29 C30 C31 -174.91(11) . . . . ?
N3 C29 C34 C33 174.94(11) . . . . ?
N3 C29 C34 C35 -4.15(18) . . . . ?
C1 N1 C14 C9 -65.37(14) . . . . ?
C1 N1 C14 C13 115.47(12) . . . . ?
C1 C2 C3 C4 -1.73(19) . . . . ?
C1 C6 C7 C8 -31.5(2) . . . . ?
C2 C1 C6 C5 0.78(17) . . . . ?
C2 C1 C6 C7 -179.03(11) . . . . ?
C2 C3 C4 C5 1.67(19) . . . . ?
C3 C4 C5 C6 -0.39(19) . . . . ?
C4 C5 C6 C1 -0.84(18) . . . . ?
C4 C5 C6 C7 178.98(12) . . . . ?
C5 C6 C7 C8 148.65(13) . . . . ?
C6 C1 C2 C3 0.49(18) . . . . ?
C6 C7 C8 C9 -0.6(2) . . . . ?
C7 C8 C9 C10 -148.41(13) . . . . ?
C7 C8 C9 C14 31.0(2) . . . . ?
C8 C9 C10 C11 177.19(12) . . . . ?
C8 C9 C14 N1 5.73(18) . . . . ?
C8 C9 C14 C13 -175.09(11) . . . . ?
C9 C10 C11 C12 -0.57(19) . . . . ?
C10 C9 C14 N1 -174.86(10) . . . . ?
C10 C9 C14 C13 4.31(17) . . . . ?
C10 C11 C12 C13 1.32(19) . . . . ?
C11 C12 C13 C14 0.82(19) . . . . ?
C12 C13 C14 N1 175.48(11) . . . . ?
C12 C13 C14 C9 -3.69(18) . . . . ?
C14 N1 C1 C2 -120.29(12) . . . . ?
C14 N1 C1 C6 63.76(14) . . . . ?
C14 C9 C10 C11 -2.25(18) . . . . ?
C15 N2 C28 C23 -70.23(13) . . . . ?
C15 N2 C28 C27 110.80(12) . . . . ?
C15 C16 C17 C18 -0.38(18) . . . . ?
C15 C20 C21 C22 -35.7(2) . . . . ?
C16 C15 C20 C19 -1.63(17) . . . . ?
C16 C15 C20 C21 178.72(11) . . . . ?
C16 C17 C18 C19 -0.28(19) . . . . ?
C17 C18 C19 C20 -0.02(19) . . . . ?
C18 C19 C20 C15 0.97(18) . . . . ?
C18 C19 C20 C21 -179.37(12) . . . . ?
C19 C20 C21 C22 144.62(14) . . . . ?
C20 C15 C16 C17 1.36(18) . . . . ?
C20 C21 C22 C23 -2.1(2) . . . . ?
C21 C22 C23 C24 -141.41(14) . . . . ?
C21 C22 C23 C28 35.9(2) . . . . ?
C22 C23 C24 C25 174.73(12) . . . . ?
C22 C23 C28 N2 5.98(17) . . . . ?
C22 C23 C28 C27 -175.06(11) . . . . ?
C23 C24 C25 C26 0.9(2) . . . . ?
C24 C23 C28 N2 -176.71(10) . . . . ?
C24 C23 C28 C27 2.25(17) . . . . ?
C24 C25 C26 C27 1.32(19) . . . . ?
C25 C26 C27 C28 -1.72(18) . . . . ?
C26 C27 C28 N2 178.86(11) . . . . ?
C26 C27 C28 C23 -0.11(18) . . . . ?
C28 N2 C15 C16 -113.07(11) . . . . ?
C28 N2 C15 C20 66.93(14) . . . . ?
C28 C23 C24 C25 -2.67(19) . . . . ?
C29 N3 C42 C37 -66.04(14) . . . . ?
C29 N3 C42 C41 119.48(12) . . . . ?
C29 C30 C31 C32 -0.95(18) . . . . ?
C29 C34 C35 C36 -29.0(2) . . . . ?
C30 C29 C34 C33 -1.89(17) . . . . ?
C30 C29 C34 C35 179.02(11) . . . . ?
C30 C31 C32 C33 -0.14(19) . . . . ?
C31 C32 C33 C34 0.2(2) . . . . ?
C32 C33 C34 C29 0.82(19) . . . . ?
C32 C33 C34 C35 179.97(12) . . . . ?
C33 C34 C35 C36 151.90(14) . . . . ?
C34 C29 C30 C31 1.98(17) . . . . ?
C34 C35 C36 C37 -0.8(2) . . . . ?
C35 C36 C37 C38 -154.41(14) . . . . ?
C35 C36 C37 C42 27.8(2) . . . . ?
C36 C37 C38 C39 -179.50(12) . . . . ?
C36 C37 C42 N3 8.79(18) . . . . ?
C36 C37 C42 C41 -176.74(12) . . . . ?
C37 C38 C39 C40 -2.5(2) . . . . ?
C38 C37 C42 N3 -169.04(11) . . . . ?
C38 C37 C42 C41 5.43(18) . . . . ?
C38 C39 C40 C41 2.6(2) . . . . ?
C39 C40 C41 C42 1.3(2) . . . . ?
C40 C41 C42 N3 169.13(11) . . . . ?
C40 C41 C42 C37 -5.39(18) . . . . ?
C42 N3 C29 C30 -120.04(12) . . . . ?
C42 N3 C29 C34 63.11(14) . . . . ?
C42 C37 C38 C39 -1.54(19) . . . . ?
